data_4029329
loop_
_publ_author_name
'Sun, Ning'
'Chen, Ming'
'Liu, Yuanhong'

_publ_section_title
;
 Gold-Catalyzed Oxidative Reactions of Propargylic Carbonates Involving
 1,2-Carbonate Migration: Stereoselective Synthesis of Functionalized
 Alkenes.
;
_journal_issue 9
_journal_name_full 'The Journal of organic chemistry'
_journal_page_first 4055
_journal_page_last 4067
_journal_paper_doi 10.1021/jo500573s
_journal_volume 79
_journal_year 2014
_chemical_formula_sum 'C20 H18 O3'
_chemical_formula_weight 306.34
_chemical_name_systematic
; 
 ? 
;
_space_group_crystal_system monoclinic
_space_group_IT_number 14
_space_group_name_Hall '-P 2ybc'
_space_group_name_H-M_alt 'P 1 21/c 1'
_symmetry_space_group_name_Hall '-P 2ybc'
_symmetry_space_group_name_H-M 'P 1 21/c 1'
_atom_sites_solution_hydrogens geom
_audit_creation_method SHELXL-2013
_cell_angle_alpha 90
_cell_angle_beta 115.321(3)
_cell_angle_gamma 90
_cell_formula_units_Z 4
_cell_length_a 15.191(2)
_cell_length_b 7.0358(10)
_cell_length_c 16.337(2)
_cell_measurement_reflns_used 2749
_cell_measurement_temperature 293(2)
_cell_measurement_theta_max 53.290
_cell_measurement_theta_min 5.024
_cell_volume 1578.4(4)
_computing_cell_refinement 'Bruker SMART'
_computing_data_collection 'Bruker SMART'
_computing_data_reduction 'Bruker SHELXTL'
_computing_molecular_graphics 'Bruker SHELXTL'
_computing_publication_material 'Bruker SHELXTL'
_computing_structure_refinement 'SHELXL-2013 (Sheldrick, 2013)'
_computing_structure_solution 'Bruker SHELXTL'
_diffrn_ambient_temperature 293(2)
_diffrn_measured_fraction_theta_full 1.000
_diffrn_measured_fraction_theta_max 1.000
_diffrn_measurement_device_type 'CCD area detector'
_diffrn_measurement_method 'phi and omega scans'
_diffrn_radiation_type MoK\a
_diffrn_radiation_wavelength 0.71073
_diffrn_reflns_av_R_equivalents 0.0511
_diffrn_reflns_av_unetI/netI 0.0539
_diffrn_reflns_Laue_measured_fraction_full 1.000
_diffrn_reflns_Laue_measured_fraction_max 1.000
_diffrn_reflns_limit_h_max 18
_diffrn_reflns_limit_h_min -17
_diffrn_reflns_limit_k_max 8
_diffrn_reflns_limit_k_min -8
_diffrn_reflns_limit_l_max 16
_diffrn_reflns_limit_l_min -20
_diffrn_reflns_number 9086
_diffrn_reflns_point_group_measured_fraction_full 1.000
_diffrn_reflns_point_group_measured_fraction_max 1.000
_diffrn_reflns_theta_full 25.242
_diffrn_reflns_theta_max 25.993
_diffrn_reflns_theta_min 1.483
_exptl_absorpt_coefficient_mu 0.086
_exptl_absorpt_correction_T_max 0.7457
_exptl_absorpt_correction_T_min 0.5881
_exptl_absorpt_correction_type multi-scan
_exptl_absorpt_process_details sadabs
_exptl_crystal_colour colorless
_exptl_crystal_density_diffrn 1.289
_exptl_crystal_description prismatic
_exptl_crystal_F_000 648
_exptl_crystal_size_max 0.211
_exptl_crystal_size_mid 0.156
_exptl_crystal_size_min 0.114
_refine_diff_density_max 0.295
_refine_diff_density_min -0.216
_refine_diff_density_rms 0.057
_refine_ls_extinction_coef 0.012(3)
_refine_ls_extinction_expression Fc^*^=kFc[1+0.001xFc^2^\l^3^/sin(2\q)]^-1/4^
_refine_ls_extinction_method SHELXL
_refine_ls_goodness_of_fit_ref 1.020
_refine_ls_hydrogen_treatment constr
_refine_ls_matrix_type full
_refine_ls_number_parameters 212
_refine_ls_number_reflns 3105
_refine_ls_number_restraints 0
_refine_ls_restrained_S_all 1.020
_refine_ls_R_factor_all 0.0626
_refine_ls_R_factor_gt 0.0530
_refine_ls_shift/su_max 0.045
_refine_ls_shift/su_mean 0.001
_refine_ls_structure_factor_coef Fsqd
_refine_ls_weighting_details 'w=1/[\s^2^(Fo^2^)+(0.0804P)^2^+0.3267P] where P=(Fo^2^+2Fc^2^)/3'
_refine_ls_weighting_scheme calc
_refine_ls_wR_factor_gt 0.1383
_refine_ls_wR_factor_ref 0.1477
_reflns_Friedel_coverage 0.000
_reflns_number_gt 2542
_reflns_number_total 3105
_reflns_threshold_expression 'I > 2\s(I)'
_cod_data_source_file jo500573s_si_004.cif
_cod_data_source_block cd214100
_cod_depositor_comments 'Adding full bibliography for 4029328--4029330.cif.'
_cod_original_cell_volume 1578.3(4)
_cod_database_code 4029329
_shelx_space_group_comment
; 
The symmetry employed for this shelxl refinement is uniquely defined 
by the following loop, which should always be used as a source of 
symmetry information in preference to the above space-group names. 
They are only intended as comments. 
;
_shelxl_version_number 2013-4

loop_
_space_group_symop_operation_xyz
'x, y, z'
'-x, y+1/2, -z+1/2'
'-x, -y, -z'
'x, -y-1/2, z-1/2'

loop_
_atom_site_label
_atom_site_type_symbol
_atom_site_fract_x
_atom_site_fract_y
_atom_site_fract_z
_atom_site_U_iso_or_equiv
_atom_site_adp_type
_atom_site_occupancy
_atom_site_site_symmetry_order
_atom_site_calc_flag
_atom_site_refinement_flags_posn
_atom_site_refinement_flags_adp
O1 O 0.03017(8) 0.7618(2) 0.05487(8) 0.0505(4) Uani 1 1 d . .
O2 O 0.16100(9) 1.02695(18) 0.03431(9) 0.0484(4) Uani 1 1 d . .
H2 H 0.1022 1.0445 0.0154 0.073 Uiso 1 1 calc R U
O3 O 0.40558(9) 0.4407(2) 0.17578(9) 0.0499(4) Uani 1 1 d . .
C1 C 0.11453(11) 0.7216(2) 0.07482(10) 0.0359(4) Uani 1 1 d . .
C2 C 0.18025(11) 0.8307(2) 0.04134(11) 0.0356(4) Uani 1 1 d . .
C3 C 0.28350(11) 0.7867(2) 0.11580(11) 0.0345(4) Uani 1 1 d . .
H3 H 0.3275 0.7591 0.0875 0.041 Uiso 1 1 calc R U
C4 C 0.26684(11) 0.6078(2) 0.15847(10) 0.0324(4) Uani 1 1 d . .
C5 C 0.17283(11) 0.5680(2) 0.13537(10) 0.0344(4) Uani 1 1 d . .
C6 C 0.12752(13) 0.4033(3) 0.15949(13) 0.0452(4) Uani 1 1 d . .
H6A H 0.1628 0.2896 0.1602 0.068 Uiso 1 1 calc R U
H6B H 0.0611 0.3904 0.1156 0.068 Uiso 1 1 calc R U
H6C H 0.1293 0.4232 0.2183 0.068 Uiso 1 1 calc R U
C7 C 0.32665(13) 0.9445(3) 0.18553(13) 0.0478(5) Uani 1 1 d . .
H7A H 0.2820 0.9760 0.2109 0.072 Uiso 1 1 calc R U
H7B H 0.3381 1.0548 0.1568 0.072 Uiso 1 1 calc R U
H7C H 0.3871 0.9022 0.2328 0.072 Uiso 1 1 calc R U
C8 C 0.35348(11) 0.4860(2) 0.21212(11) 0.0344(4) Uani 1 1 d . .
C9 C 0.37479(11) 0.4240(2) 0.30567(11) 0.0346(4) Uani 1 1 d . .
C10 C 0.44628(12) 0.2866(3) 0.34580(12) 0.0410(4) Uani 1 1 d . .
H10 H 0.4790 0.2358 0.3140 0.049 Uiso 1 1 calc R U
C11 C 0.46863(14) 0.2256(3) 0.43255(13) 0.0508(5) Uani 1 1 d . .
H11 H 0.5168 0.1344 0.4594 0.061 Uiso 1 1 calc R U
C12 C 0.41981(15) 0.2992(3) 0.47962(13) 0.0527(5) Uani 1 1 d . .
H12 H 0.4346 0.2565 0.5379 0.063 Uiso 1 1 calc R U
C13 C 0.34950(14) 0.4354(3) 0.44071(12) 0.0504(5) Uani 1 1 d . .
H13 H 0.3169 0.4848 0.4729 0.061 Uiso 1 1 calc R U
C14 C 0.32681(12) 0.4998(3) 0.35398(11) 0.0422(4) Uani 1 1 d . .
H14 H 0.2797 0.5932 0.3281 0.051 Uiso 1 1 calc R U
C15 C 0.16286(11) 0.7410(2) -0.05021(10) 0.0357(4) Uani 1 1 d . .
C16 C 0.20662(16) 0.5728(3) -0.05665(12) 0.0544(5) Uani 1 1 d . .
H16 H 0.2499 0.5127 -0.0041 0.065 Uiso 1 1 calc R U
C17 C 0.18717(17) 0.4931(3) -0.13955(13) 0.0608(6) Uani 1 1 d . .
H17 H 0.2179 0.3807 -0.1425 0.073 Uiso 1 1 calc R U
C18 C 0.12254(14) 0.5787(3) -0.21802(12) 0.0495(5) Uani 1 1 d . .
H18 H 0.1096 0.5249 -0.2740 0.059 Uiso 1 1 calc R U
C19 C 0.07769(13) 0.7431(3) -0.21293(12) 0.0452(5) Uani 1 1 d . .
H19 H 0.0331 0.8003 -0.2657 0.054 Uiso 1 1 calc R U
C20 C 0.09812(12) 0.8254(3) -0.12970(11) 0.0403(4) Uani 1 1 d . .
H20 H 0.0679 0.9389 -0.1272 0.048 Uiso 1 1 calc R U

loop_
_atom_site_aniso_label
_atom_site_aniso_U_11
_atom_site_aniso_U_22
_atom_site_aniso_U_33
_atom_site_aniso_U_23
_atom_site_aniso_U_13
_atom_site_aniso_U_12
O1 0.0313(6) 0.0703(10) 0.0459(7) 0.0026(6) 0.0127(5) 0.0094(6)
O2 0.0452(7) 0.0356(7) 0.0546(8) -0.0002(6) 0.0120(6) 0.0091(5)
O3 0.0457(7) 0.0575(9) 0.0540(8) 0.0097(6) 0.0287(6) 0.0136(6)
C1 0.0306(8) 0.0439(10) 0.0290(8) -0.0066(7) 0.0087(6) 0.0015(7)
C2 0.0345(8) 0.0327(9) 0.0356(8) 0.0007(6) 0.0111(7) 0.0044(6)
C3 0.0316(8) 0.0338(9) 0.0364(8) 0.0001(6) 0.0130(7) 0.0000(6)
C4 0.0326(8) 0.0336(9) 0.0289(7) -0.0025(6) 0.0112(6) -0.0008(6)
C5 0.0328(8) 0.0376(9) 0.0308(8) -0.0041(6) 0.0118(6) -0.0017(6)
C6 0.0425(9) 0.0445(11) 0.0504(10) -0.0053(8) 0.0215(8) -0.0102(8)
C7 0.0428(9) 0.0412(10) 0.0497(10) -0.0060(8) 0.0104(8) -0.0077(8)
C8 0.0313(8) 0.0304(9) 0.0398(9) -0.0012(7) 0.0135(7) -0.0020(6)
C9 0.0297(8) 0.0317(9) 0.0372(8) -0.0014(6) 0.0095(6) -0.0012(6)
C10 0.0361(8) 0.0377(10) 0.0484(10) 0.0038(7) 0.0174(7) 0.0043(7)
C11 0.0460(10) 0.0455(11) 0.0536(11) 0.0137(9) 0.0142(8) 0.0078(8)
C12 0.0570(11) 0.0567(13) 0.0379(10) 0.0069(8) 0.0140(8) -0.0006(9)
C13 0.0532(11) 0.0586(13) 0.0404(10) -0.0051(8) 0.0210(9) 0.0034(9)
C14 0.0398(9) 0.0427(10) 0.0387(9) -0.0029(7) 0.0116(7) 0.0060(7)
C15 0.0334(8) 0.0386(9) 0.0333(8) 0.0021(7) 0.0125(7) -0.0011(7)
C16 0.0658(12) 0.0534(13) 0.0345(9) 0.0032(8) 0.0123(9) 0.0189(10)
C17 0.0754(14) 0.0535(13) 0.0467(11) -0.0060(9) 0.0197(10) 0.0165(11)
C18 0.0505(10) 0.0608(13) 0.0353(9) -0.0073(8) 0.0165(8) -0.0086(9)
C19 0.0390(9) 0.0586(12) 0.0327(9) 0.0060(8) 0.0103(7) -0.0048(8)
C20 0.0354(8) 0.0444(10) 0.0383(9) 0.0065(7) 0.0130(7) 0.0012(7)

loop_
_atom_type_symbol
_atom_type_description
_atom_type_scat_dispersion_real
_atom_type_scat_dispersion_imag
_atom_type_scat_source
C C 0.0033 0.0016 'International Tables Vol C Tables 4.2.6.8 and 6.1.1.4'
H H 0.0000 0.0000 'International Tables Vol C Tables 4.2.6.8 and 6.1.1.4'
O O 0.0106 0.0060 'International Tables Vol C Tables 4.2.6.8 and 6.1.1.4'

loop_
_geom_angle_atom_site_label_1
_geom_angle_atom_site_label_2
_geom_angle_atom_site_label_3
_geom_angle
C2 O2 H2 109.5
O1 C1 C5 127.79(16)
O1 C1 C2 124.15(16)
C5 C1 C2 108.05(13)
O2 C2 C1 112.11(13)
O2 C2 C15 112.34(13)
C1 C2 C15 105.90(13)
O2 C2 C3 111.43(13)
C1 C2 C3 102.40(12)
C15 C2 C3 112.11(13)
C4 C3 C7 111.42(14)
C4 C3 C2 102.43(12)
C7 C3 C2 114.12(14)
C4 C3 H3 109.5
C7 C3 H3 109.5
C2 C3 H3 109.5
C5 C4 C8 127.42(15)
C5 C4 C3 114.35(14)
C8 C4 C3 117.86(13)
C4 C5 C1 107.26(14)
C4 C5 C6 130.32(15)
C1 C5 C6 122.39(14)
C5 C6 H6A 109.5
C5 C6 H6B 109.5
H6A C6 H6B 109.5
C5 C6 H6C 109.5
H6A C6 H6C 109.5
H6B C6 H6C 109.5
C3 C7 H7A 109.5
C3 C7 H7B 109.5
H7A C7 H7B 109.5
C3 C7 H7C 109.5
H7A C7 H7C 109.5
H7B C7 H7C 109.5
O3 C8 C9 121.57(15)
O3 C8 C4 117.11(14)
C9 C8 C4 121.32(13)
C14 C9 C10 119.51(15)
C14 C9 C8 122.35(15)
C10 C9 C8 118.14(15)
C11 C10 C9 120.05(16)
C11 C10 H10 120.0
C9 C10 H10 120.0
C10 C11 C12 120.17(17)
C10 C11 H11 119.9
C12 C11 H11 119.9
C13 C12 C11 120.17(17)
C13 C12 H12 119.9
C11 C12 H12 119.9
C12 C13 C14 120.44(17)
C12 C13 H13 119.8
C14 C13 H13 119.8
C13 C14 C9 119.65(17)
C13 C14 H14 120.2
C9 C14 H14 120.2
C20 C15 C16 117.89(16)
C20 C15 C2 119.60(15)
C16 C15 C2 122.45(15)
C17 C16 C15 121.05(18)
C17 C16 H16 119.5
C15 C16 H16 119.5
C18 C17 C16 120.4(2)
C18 C17 H17 119.8
C16 C17 H17 119.8
C19 C18 C17 119.38(17)
C19 C18 H18 120.3
C17 C18 H18 120.3
C18 C19 C20 120.46(17)
C18 C19 H19 119.8
C20 C19 H19 119.8
C15 C20 C19 120.82(17)
C15 C20 H20 119.6
C19 C20 H20 119.6

loop_
_geom_bond_atom_site_label_1
_geom_bond_atom_site_label_2
_geom_bond_distance
O1 C1 1.213(2)
O2 C2 1.406(2)
O2 H2 0.8200
O3 C8 1.2174(19)
C1 C5 1.477(2)
C1 C2 1.534(2)
C2 C15 1.538(2)
C2 C3 1.550(2)
C3 C4 1.512(2)
C3 C7 1.524(2)
C3 H3 0.9800
C4 C5 1.342(2)
C4 C8 1.499(2)
C5 C6 1.485(2)
C6 H6A 0.9600
C6 H6B 0.9600
C6 H6C 0.9600
C7 H7A 0.9600
C7 H7B 0.9600
C7 H7C 0.9600
C8 C9 1.486(2)
C9 C14 1.389(2)
C9 C10 1.391(2)
C10 C11 1.377(3)
C10 H10 0.9300
C11 C12 1.377(3)
C11 H11 0.9300
C12 C13 1.372(3)
C12 H12 0.9300
C13 C14 1.383(3)
C13 H13 0.9300
C14 H14 0.9300
C15 C20 1.384(2)
C15 C16 1.383(3)
C16 C17 1.376(3)
C16 H16 0.9300
C17 C18 1.376(3)
C17 H17 0.9300
C18 C19 1.363(3)
C18 H18 0.9300
C19 C20 1.386(3)
C19 H19 0.9300
C20 H20 0.9300

loop_
_geom_torsion_atom_site_label_1
_geom_torsion_atom_site_label_2
_geom_torsion_atom_site_label_3
_geom_torsion_atom_site_label_4
_geom_torsion
O1 C1 C2 O2 35.9(2)
C5 C1 C2 O2 -142.72(13)
O1 C1 C2 C15 -87.00(19)
C5 C1 C2 C15 94.43(14)
O1 C1 C2 C3 155.40(16)
C5 C1 C2 C3 -23.17(16)
O2 C2 C3 C4 141.03(13)
C1 C2 C3 C4 21.01(15)
C15 C2 C3 C4 -92.08(15)
O2 C2 C3 C7 20.5(2)
C1 C2 C3 C7 -99.55(16)
C15 C2 C3 C7 147.36(15)
C7 C3 C4 C5 109.12(16)
C2 C3 C4 C5 -13.29(18)
C7 C3 C4 C8 -77.33(18)
C2 C3 C4 C8 160.26(13)
C8 C4 C5 C1 -174.10(14)
C3 C4 C5 C1 -1.29(18)
C8 C4 C5 C6 4.1(3)
C3 C4 C5 C6 176.96(16)
O1 C1 C5 C4 -162.61(16)
C2 C1 C5 C4 15.89(17)
O1 C1 C5 C6 19.0(3)
C2 C1 C5 C6 -162.52(14)
C5 C4 C8 O3 121.30(19)
C3 C4 C8 O3 -51.3(2)
C5 C4 C8 C9 -58.9(2)
C3 C4 C8 C9 128.50(16)
O3 C8 C9 C14 168.61(16)
C4 C8 C9 C14 -11.2(2)
O3 C8 C9 C10 -10.7(2)
C4 C8 C9 C10 169.55(15)
C14 C9 C10 C11 0.4(3)
C8 C9 C10 C11 179.73(16)
C9 C10 C11 C12 0.5(3)
C10 C11 C12 C13 -0.8(3)
C11 C12 C13 C14 0.1(3)
C12 C13 C14 C9 0.8(3)
C10 C9 C14 C13 -1.1(3)
C8 C9 C14 C13 179.64(16)
O2 C2 C15 C20 -25.5(2)
C1 C2 C15 C20 97.18(17)
C3 C2 C15 C20 -151.92(15)
O2 C2 C15 C16 157.28(17)
C1 C2 C15 C16 -80.0(2)
C3 C2 C15 C16 30.9(2)
C20 C15 C16 C17 0.7(3)
C2 C15 C16 C17 177.92(19)
C15 C16 C17 C18 -0.7(4)
C16 C17 C18 C19 -0.2(3)
C17 C18 C19 C20 1.1(3)
C16 C15 C20 C19 0.3(3)
C2 C15 C20 C19 -177.03(15)
C18 C19 C20 C15 -1.2(3)
